data_1509712
loop_
_publ_author_name
'Pertlik, F.'

_publ_section_title
;
 Crystal structure of Ag2 Te S3 and Na (Na1-x Agx) Te S3 (x = 0.5) and the
 geometry of Te(IV) S3 polyhedra
;
_journal_name_full
;
Monatshefte fuer Chemie und verwandte Teile anderer Wissenschaften (109,1978-)
;
_journal_page_first 157
_journal_page_last 163
_journal_volume 128
_journal_year 1997
_chemical_formula_sum 'Ag2 S3 Te'
_chemical_name_systematic 'Ag2 Te S3'
_space_group_IT_number 9
_symmetry_space_group_name_Hall 'C -2yc'
_symmetry_space_group_name_H-M 'C 1 c 1'
_cell_angle_alpha 90
_cell_angle_beta 114.44
_cell_angle_gamma 90
_cell_formula_units_Z 4
_cell_length_a 6.783
_cell_length_b 11.567
_cell_length_c 7.693
_cell_volume 549.501
_citation_journal_id_ASTM MOCMB7
_cod_data_source_file silver2-3_182.cif
_cod_data_source_block Ag2S3Te1
_cod_original_cell_volume 549.5006
_cod_original_formula_sum 'Ag2 S3 Te1'
_cod_database_code 1509712

loop_
_symmetry_equiv_pos_as_xyz
x,y,z
x,-y,z+1/2
x+1/2,y+1/2,z
x+1/2,-y+1/2,z+1/2

loop_
_atom_site_label
_atom_site_type_symbol
_atom_site_fract_x
_atom_site_fract_y
_atom_site_fract_z
_atom_site_occupancy
_atom_site_U_iso_or_equiv
Ag1 Ag+1 0.7095 0.7749 0.1308 1 0.0
S3 S-2 0.937 0.8801 0.4443 1 0.0
Ag2 Ag+1 0.7133 0.4373 0.094 1 0.0
Te1 Te+4 0.2 0.4013 0.6 1 0.0
S2 S-2 0.4827 0.2622 0.9691 1 0.0
S1 S-2 0.4587 0.0449 0.4028 1 0.0
